data_7707764
loop_
_publ_author_name
'Chan, Tek Long'
'Lu, Zhenpin'
'Xie, Zuowei'

_publ_section_title
;
 Synthesis and structure of metallacarboranes bearing carborane-fused
 cyclopentenyl and dicarbollyl-fused cyclopentene ligands.
;
_journal_issue 30
_journal_name_full 'Dalton transactions (Cambridge, England : 2003)'
_journal_page_first 10615
_journal_page_last 10620
_journal_paper_doi 10.1039/d1dt01592c
_journal_volume 50
_journal_year 2021
_chemical_formula_sum 'C33 H41 B9 Ni P2'
_chemical_formula_weight 655.60
_space_group_crystal_system monoclinic
_space_group_IT_number 14
_space_group_name_Hall '-P 2yn'
_space_group_name_H-M_alt 'P 1 21/n 1'
_atom_sites_solution_hydrogens geom
_audit_creation_method SHELXL-2014/6
_audit_update_record
;
2021-04-14 deposited with the CCDC.	2021-06-29 downloaded from the CCDC.
;
_cell_angle_alpha 90
_cell_angle_beta 110.2314(10)
_cell_angle_gamma 90
_cell_formula_units_Z 4
_cell_length_a 11.3422(2)
_cell_length_b 19.9891(4)
_cell_length_c 15.9694(4)
_cell_measurement_reflns_used 101
_cell_measurement_temperature 296(2)
_cell_measurement_theta_max 15
_cell_measurement_theta_min 15
_cell_volume 3397.21(13)
_computing_cell_refinement 'BRUKER KAPPA APEXII DUO DIFFRACTOMETER'
_computing_data_collection 'BRUKER KAPPA APEXII DUO DIFFRACTOMETER'
_computing_data_reduction 'BRUKER KAPPA APEXII DUO DIFFRACTOMETER'
_computing_molecular_graphics 'BRUKER SHELXTL'
_computing_publication_material 'BRUKER SHELXTL'
_computing_structure_refinement 'SHELXL-2014/6 (Sheldrick, 2014)'
_computing_structure_solution 'SHELXS-97 (Sheldrick 2008)'
_diffrn_ambient_temperature 296(2)
_diffrn_measured_fraction_theta_full 0.998
_diffrn_measured_fraction_theta_max 0.998
_diffrn_measurement_device_type 'BRUKER KAPPA APEXII DUO DIFFRACTOMETER'
_diffrn_measurement_method 'PHI & OMEGA SCAN'
_diffrn_radiation_type MoK\a
_diffrn_radiation_wavelength 0.71073
_diffrn_reflns_av_R_equivalents 0.0539
_diffrn_reflns_av_unetI/netI 0.0536
_diffrn_reflns_Laue_measured_fraction_full 0.998
_diffrn_reflns_Laue_measured_fraction_max 0.998
_diffrn_reflns_limit_h_max 12
_diffrn_reflns_limit_h_min -13
_diffrn_reflns_limit_k_max 23
_diffrn_reflns_limit_k_min -22
_diffrn_reflns_limit_l_max 15
_diffrn_reflns_limit_l_min -19
_diffrn_reflns_number 33140
_diffrn_reflns_point_group_measured_fraction_full 0.998
_diffrn_reflns_point_group_measured_fraction_max 0.998
_diffrn_reflns_theta_full 25.242
_diffrn_reflns_theta_max 25.249
_diffrn_reflns_theta_min 1.698
_exptl_absorpt_coefficient_mu 0.689
_exptl_absorpt_correction_T_max 0.7456
_exptl_absorpt_correction_T_min 0.6710
_exptl_absorpt_correction_type multi-scan
_exptl_crystal_colour orange
_exptl_crystal_density_diffrn 1.282
_exptl_crystal_description block
_exptl_crystal_F_000 1368
_exptl_crystal_size_max 0.500
_exptl_crystal_size_mid 0.400
_exptl_crystal_size_min 0.300
_refine_diff_density_max 0.400
_refine_diff_density_min -0.230
_refine_diff_density_rms 0.053
_refine_ls_extinction_method none
_refine_ls_goodness_of_fit_ref 1.022
_refine_ls_hydrogen_treatment constr
_refine_ls_matrix_type full
_refine_ls_number_parameters 416
_refine_ls_number_reflns 6148
_refine_ls_number_restraints 4
_refine_ls_restrained_S_all 1.039
_refine_ls_R_factor_all 0.0799
_refine_ls_R_factor_gt 0.0454
_refine_ls_shift/su_max 0.004
_refine_ls_shift/su_mean 0.000
_refine_ls_structure_factor_coef Fsqd
_refine_ls_weighting_details 'w=1/[\s^2^(Fo^2^)+(0.0522P)^2^+1.7732P] where P=(Fo^2^+2Fc^2^)/3'
_refine_ls_weighting_scheme calc
_refine_ls_wR_factor_gt 0.1011
_refine_ls_wR_factor_ref 0.1144
_reflns_Friedel_coverage 0.000
_reflns_number_gt 4289
_reflns_number_total 6148
_reflns_threshold_expression 'I > 2\s(I)'
_cod_data_source_file d1dt01592c2.cif
_cod_data_source_block 7
_cod_depositor_comments 'Adding full bibliography for 7707759--7707764.cif.'
_cod_original_sg_symbol_H-M 'P 21/n'
_cod_database_code 7707764
_shelx_space_group_comment
; 
The symmetry employed for this shelxl refinement is uniquely defined 
by the following loop, which should always be used as a source of 
symmetry information in preference to the above space-group names. 
They are only intended as comments. 
;
_shelx_estimated_absorpt_t_min 0.724
_shelx_estimated_absorpt_t_max 0.820
_shelxl_version_number 2014/6

loop_
_space_group_symop_operation_xyz
'x, y, z'
'-x+1/2, y+1/2, -z+1/2'
'-x, -y, -z'
'x-1/2, -y-1/2, z-1/2'

loop_
_atom_site_label
_atom_site_type_symbol
_atom_site_fract_x
_atom_site_fract_y
_atom_site_fract_z
_atom_site_U_iso_or_equiv
_atom_site_adp_type
_atom_site_occupancy
_atom_site_site_symmetry_order
_atom_site_calc_flag
_atom_site_refinement_flags_posn
_atom_site_refinement_flags_adp
_atom_site_refinement_flags_occupancy
_atom_site_disorder_assembly
_atom_site_disorder_group
Ni1 Ni 0.96591(3) 0.11995(2) 0.27308(2) 0.03458(13) Uani 1 1 d . . . . .
P1 P 0.76816(7) 0.09438(4) 0.20703(5) 0.0390(2) Uani 1 1 d . . . . .
P2 P 1.02109(8) 0.08666(4) 0.15942(6) 0.0442(2) Uani 1 1 d . . . . .
C1 C 1.0929(3) 0.07561(14) 0.3990(2) 0.0386(7) Uani 1 1 d . . . . .
C2 C 1.2021(3) 0.12337(16) 0.4636(2) 0.0472(8) Uani 1 1 d . . . . .
C11 C 1.1546(3) 0.00640(17) 0.4080(2) 0.0533(9) Uani 1 1 d . . . . .
H11A H 1.1124 -0.0255 0.4337 0.064 Uiso 1 1 calc R U . . .
H11B H 1.1524 -0.0101 0.3504 0.064 Uiso 1 1 calc R U . . .
C12 C 1.2865(3) 0.0175(2) 0.4685(2) 0.0648(11) Uani 1 1 d . . . . .
H12A H 1.3453 -0.0169 0.4844 0.078 Uiso 1 1 calc R U . . .
C13 C 1.3148(3) 0.0796(2) 0.4982(2) 0.0636(10) Uani 1 1 d . . . . .
C14 C 1.4336(4) 0.1068(3) 0.5621(3) 0.1028(17) Uani 1 1 d . . . . .
H14A H 1.4242 0.1539 0.5699 0.154 Uiso 1 1 calc R U . . .
H14B H 1.4529 0.0845 0.6185 0.154 Uiso 1 1 calc R U . . .
H14C H 1.5006 0.0997 0.5393 0.154 Uiso 1 1 calc R U . . .
C15 C 0.6476(3) 0.13086(15) 0.2456(2) 0.0430(8) Uani 1 1 d . . . . .
C16 C 0.5906(3) 0.19097(18) 0.2112(3) 0.0623(10) Uani 1 1 d . . . . .
H16A H 0.6137 0.2131 0.1680 0.075 Uiso 1 1 calc R U . . .
C17 C 0.5001(4) 0.2182(2) 0.2403(3) 0.0813(13) Uani 1 1 d . . . . .
H17A H 0.4619 0.2585 0.2165 0.098 Uiso 1 1 calc R U . . .
C18 C 0.4664(4) 0.1864(2) 0.3040(3) 0.0783(13) Uani 1 1 d . . . . .
H18A H 0.4057 0.2050 0.3240 0.094 Uiso 1 1 calc R U . . .
C19 C 0.5218(4) 0.1271(2) 0.3385(3) 0.0736(12) Uani 1 1 d . . . . .
H19A H 0.4984 0.1053 0.3817 0.088 Uiso 1 1 calc R U . . .
C20 C 0.6121(3) 0.09945(18) 0.3096(2) 0.0554(9) Uani 1 1 d . . . . .
H20A H 0.6494 0.0591 0.3337 0.067 Uiso 1 1 calc R U . . .
C21 C 0.7313(3) 0.00542(16) 0.2051(2) 0.0465(8) Uani 1 1 d . . . . .
C22 C 0.6110(3) -0.0188(2) 0.1582(3) 0.0809(13) Uani 1 1 d . . . . .
H22A H 0.5473 0.0108 0.1277 0.097 Uiso 1 1 calc R U . . .
C23 C 0.5866(4) -0.0863(2) 0.1572(4) 0.0940(16) Uani 1 1 d . . . . .
H23A H 0.5061 -0.1019 0.1258 0.113 Uiso 1 1 calc R U . . .
C24 C 0.6778(4) -0.1303(2) 0.2011(3) 0.0797(13) Uani 1 1 d . . . . .
H24A H 0.6599 -0.1758 0.1990 0.096 Uiso 1 1 calc R U . . .
C25 C 0.7963(4) -0.10801(17) 0.2484(3) 0.0629(10) Uani 1 1 d . . . . .
H25A H 0.8588 -0.1381 0.2790 0.075 Uiso 1 1 calc R U . . .
C26 C 0.8222(3) -0.03989(15) 0.2503(2) 0.0463(8) Uani 1 1 d . . . . .
H26A H 0.9026 -0.0247 0.2828 0.056 Uiso 1 1 calc R U . . .
C27 C 0.7084(4) 0.1176(2) 0.0885(2) 0.0793(13) Uani 1 1 d D . . . .
H27A H 0.6383 0.0882 0.0592 0.095 Uiso 1 1 calc R U . A 1
H27B H 0.6744 0.1624 0.0848 0.095 Uiso 1 1 calc R U . A 1
C28 C 0.7935(6) 0.1168(4) 0.0334(4) 0.064(2) Uani 0.603(10) 1 d D . P B 1
H28A H 0.7416 0.1097 -0.0285 0.077 Uiso 0.603(10) 1 calc R U P B 1
H28D H 0.8314 0.1607 0.0373 0.077 Uiso 0.603(10) 1 calc R U P B 1
C28' C 0.7573(6) 0.0617(5) 0.0373(5) 0.053(3) Uani 0.397(10) 1 d D . P B 2
H28B H 0.7386 0.0178 0.0552 0.063 Uiso 0.397(10) 1 calc R U P B 2
H28C H 0.7138 0.0662 -0.0265 0.063 Uiso 0.397(10) 1 calc R U P B 2
C29 C 0.8923(3) 0.0679(2) 0.0570(3) 0.0828(14) Uani 1 1 d D . . . .
H29A H 0.9252 0.0643 0.0086 0.099 Uiso 1 1 calc R U . B 1
H29B H 0.8572 0.0247 0.0633 0.099 Uiso 1 1 calc R U . B 1
C30 C 1.1103(3) 0.14193(19) 0.1112(2) 0.0550(9) Uani 1 1 d . . . . .
C31 C 1.1698(4) 0.1157(2) 0.0560(3) 0.0821(13) Uani 1 1 d . . . . .
H31A H 1.1740 0.0696 0.0504 0.099 Uiso 1 1 calc R U . . .
C32 C 1.2228(5) 0.1568(3) 0.0095(3) 0.1078(18) Uani 1 1 d . . . . .
H32A H 1.2616 0.1385 -0.0279 0.129 Uiso 1 1 calc R U . . .
C33 C 1.2178(5) 0.2244(3) 0.0186(4) 0.1064(18) Uani 1 1 d . . . . .
H33A H 1.2520 0.2524 -0.0135 0.128 Uiso 1 1 calc R U . . .
C34 C 1.1632(5) 0.2511(3) 0.0743(4) 0.1058(17) Uani 1 1 d . . . . .
H34A H 1.1624 0.2972 0.0816 0.127 Uiso 1 1 calc R U . . .
C35 C 1.1080(4) 0.2095(2) 0.1208(3) 0.0776(12) Uani 1 1 d . . . . .
H35A H 1.0697 0.2281 0.1583 0.093 Uiso 1 1 calc R U . . .
C36 C 1.1136(3) 0.00972(18) 0.1787(2) 0.0538(9) Uani 1 1 d . . . . .
C37 C 1.2438(4) 0.0118(2) 0.2133(2) 0.0740(12) Uani 1 1 d . . . . .
H37A H 1.2845 0.0530 0.2254 0.089 Uiso 1 1 calc R U . . .
C38 C 1.3138(6) -0.0461(4) 0.2299(3) 0.113(2) Uani 1 1 d . . . . .
H38A H 1.4010 -0.0438 0.2523 0.136 Uiso 1 1 calc R U . . .
C39 C 1.2558(9) -0.1065(4) 0.2138(4) 0.135(3) Uani 1 1 d . . . . .
H39A H 1.3036 -0.1455 0.2253 0.162 Uiso 1 1 calc R U . . .
C40 C 1.1262(8) -0.1106(3) 0.1804(4) 0.121(2) Uani 1 1 d . . . . .
H40A H 1.0866 -0.1521 0.1698 0.145 Uiso 1 1 calc R U . . .
C41 C 1.0558(5) -0.0524(2) 0.1630(3) 0.0771(12) Uani 1 1 d . . . . .
H41A H 0.9686 -0.0549 0.1404 0.093 Uiso 1 1 calc R U . . .
B3 B 1.1510(3) 0.13796(19) 0.3467(2) 0.0444(9) Uani 1 1 d . . . . .
H3 H 1.2060 0.1264 0.3036 0.053 Uiso 1 1 calc R U . . .
B4 B 0.9530(3) 0.09993(18) 0.3987(2) 0.0409(9) Uani 1 1 d . . . . .
H4 H 0.8766 0.0636 0.3893 0.049 Uiso 1 1 calc R U . . .
B5 B 1.0847(3) 0.0999(2) 0.4988(3) 0.0459(9) Uani 1 1 d . . . . .
H5 H 1.0935 0.0655 0.5545 0.055 Uiso 1 1 calc R U . . .
B6 B 1.1942(4) 0.2048(2) 0.4276(3) 0.0550(11) Uani 1 1 d . . . . .
H6 H 1.2769 0.2363 0.4359 0.066 Uiso 1 1 calc R U . . .
B7 B 1.0571(4) 0.21219(18) 0.3318(3) 0.0496(10) Uani 1 1 d . . . . .
H7 H 1.0515 0.2513 0.2821 0.060 Uiso 1 1 calc R U . . .
B8 B 0.9288(3) 0.18921(17) 0.3622(2) 0.0437(9) Uani 1 1 d . . . . .
H8 H 0.8366 0.2133 0.3316 0.052 Uiso 1 1 calc R U . . .
B9 B 0.9834(4) 0.16783(19) 0.4771(3) 0.0509(10) Uani 1 1 d . . . . .
H9 H 0.9226 0.1762 0.5169 0.061 Uiso 1 1 calc R U . . .
B10 B 1.1493(4) 0.1810(2) 0.5193(3) 0.0543(10) Uani 1 1 d . . . . .
H10 H 1.2015 0.1987 0.5873 0.065 Uiso 1 1 calc R U . . .
B11 B 1.0544(4) 0.2346(2) 0.4386(3) 0.0558(11) Uani 1 1 d . . . . .
H11 H 1.0439 0.2870 0.4561 0.067 Uiso 1 1 calc R U . . .

loop_
_atom_site_aniso_label
_atom_site_aniso_U_11
_atom_site_aniso_U_22
_atom_site_aniso_U_33
_atom_site_aniso_U_23
_atom_site_aniso_U_13
_atom_site_aniso_U_12
Ni1 0.0411(2) 0.0296(2) 0.0335(2) 0.00018(17) 0.01349(16) -0.00183(16)
P1 0.0398(4) 0.0401(5) 0.0348(5) 0.0019(4) 0.0099(3) 0.0065(3)
P2 0.0437(5) 0.0545(6) 0.0376(5) -0.0060(4) 0.0183(4) -0.0076(4)
C1 0.0448(17) 0.0366(17) 0.0338(18) 0.0034(14) 0.0128(14) 0.0063(13)
C2 0.0480(18) 0.055(2) 0.0347(19) -0.0005(16) 0.0094(14) 0.0056(15)
C11 0.065(2) 0.053(2) 0.045(2) 0.0077(17) 0.0223(17) 0.0199(17)
C12 0.060(2) 0.075(3) 0.055(2) 0.010(2) 0.0152(19) 0.033(2)
C13 0.048(2) 0.090(3) 0.047(2) 0.001(2) 0.0103(17) 0.018(2)
C14 0.057(2) 0.152(5) 0.076(3) -0.021(3) -0.006(2) 0.019(3)
C15 0.0381(16) 0.0418(19) 0.047(2) -0.0039(15) 0.0122(14) 0.0003(14)
C16 0.058(2) 0.053(2) 0.084(3) 0.013(2) 0.034(2) 0.0120(18)
C17 0.068(3) 0.057(3) 0.129(4) -0.001(3) 0.046(3) 0.017(2)
C18 0.062(2) 0.072(3) 0.117(4) -0.024(3) 0.052(3) -0.001(2)
C19 0.071(3) 0.084(3) 0.082(3) -0.008(2) 0.047(2) -0.007(2)
C20 0.056(2) 0.056(2) 0.060(2) 0.0003(18) 0.0260(18) 0.0012(17)
C21 0.0416(17) 0.0437(19) 0.054(2) -0.0147(16) 0.0157(16) -0.0028(14)
C22 0.049(2) 0.070(3) 0.104(4) -0.038(3) 0.002(2) -0.0034(19)
C23 0.069(3) 0.075(3) 0.133(5) -0.056(3) 0.028(3) -0.027(3)
C24 0.103(3) 0.053(3) 0.100(4) -0.035(2) 0.056(3) -0.032(3)
C25 0.090(3) 0.042(2) 0.063(3) -0.0024(18) 0.034(2) -0.006(2)
C26 0.0541(19) 0.0398(19) 0.044(2) -0.0059(15) 0.0162(16) -0.0082(15)
C27 0.067(2) 0.131(4) 0.038(2) 0.016(2) 0.0145(18) 0.046(3)
C28 0.059(4) 0.085(6) 0.040(4) 0.016(4) 0.007(3) 0.001(4)
C28' 0.045(5) 0.078(9) 0.030(5) 0.000(5) 0.006(4) 0.005(5)
C29 0.055(2) 0.130(4) 0.061(3) -0.047(3) 0.018(2) -0.014(2)
C30 0.056(2) 0.065(2) 0.048(2) 0.0050(18) 0.0237(17) -0.0077(17)
C31 0.102(3) 0.096(3) 0.072(3) -0.017(2) 0.060(3) -0.031(3)
C32 0.117(4) 0.141(5) 0.092(4) -0.011(4) 0.071(3) -0.043(4)
C33 0.113(4) 0.134(5) 0.092(4) 0.018(4) 0.061(3) -0.046(4)
C34 0.123(4) 0.083(4) 0.129(5) 0.031(3) 0.065(4) -0.008(3)
C35 0.095(3) 0.071(3) 0.085(3) 0.022(2) 0.055(3) -0.001(2)
C36 0.072(2) 0.059(2) 0.041(2) -0.0029(17) 0.0327(18) 0.0095(19)
C37 0.072(3) 0.098(3) 0.056(3) -0.007(2) 0.028(2) 0.025(2)
C38 0.130(5) 0.140(5) 0.074(4) 0.016(4) 0.042(3) 0.080(5)
C39 0.233(9) 0.109(5) 0.096(5) 0.040(4) 0.098(6) 0.101(6)
C40 0.241(8) 0.059(3) 0.112(5) 0.014(3) 0.123(6) 0.026(5)
C41 0.121(4) 0.063(3) 0.071(3) -0.004(2) 0.064(3) -0.003(3)
B3 0.045(2) 0.055(2) 0.031(2) -0.0032(17) 0.0104(16) -0.0069(17)
B4 0.047(2) 0.036(2) 0.042(2) -0.0014(17) 0.0190(17) 0.0020(16)
B5 0.056(2) 0.049(2) 0.036(2) 0.0055(18) 0.0203(18) 0.0096(18)
B6 0.059(2) 0.053(3) 0.048(3) -0.005(2) 0.0121(19) -0.0162(19)
B7 0.063(2) 0.035(2) 0.043(2) 0.0046(18) 0.0083(18) -0.0073(18)
B8 0.052(2) 0.033(2) 0.041(2) -0.0048(17) 0.0091(17) 0.0039(16)
B9 0.060(2) 0.048(2) 0.044(2) -0.0072(19) 0.0171(19) 0.0123(19)
B10 0.064(2) 0.051(2) 0.043(2) -0.008(2) 0.0126(19) 0.003(2)
B11 0.067(3) 0.036(2) 0.052(3) -0.0084(19) 0.004(2) 0.0035(19)

loop_
_atom_type_symbol
_atom_type_description
_atom_type_scat_dispersion_real
_atom_type_scat_dispersion_imag
_atom_type_scat_source
C C 0.0033 0.0016 'International Tables Vol C Tables 4.2.6.8 and 6.1.1.4'
H H 0.0000 0.0000 'International Tables Vol C Tables 4.2.6.8 and 6.1.1.4'
B B 0.0013 0.0007 'International Tables Vol C Tables 4.2.6.8 and 6.1.1.4'
P P 0.1023 0.0942 'International Tables Vol C Tables 4.2.6.8 and 6.1.1.4'
Ni Ni 0.3393 1.1124 'International Tables Vol C Tables 4.2.6.8 and 6.1.1.4'

loop_
_geom_angle_atom_site_label_1
_geom_angle_atom_site_label_2
_geom_angle_atom_site_label_3
_geom_angle
_geom_angle_site_symmetry_1
_geom_angle_site_symmetry_3
_geom_angle_publ_flag
B3 Ni1 B4 83.23(14) . . ?
B3 Ni1 B8 84.41(15) . . ?
B4 Ni1 B8 52.41(13) . . ?
B3 Ni1 B7 50.28(15) . . ?
B4 Ni1 B7 85.94(15) . . ?
B8 Ni1 B7 48.04(15) . . ?
B3 Ni1 P1 173.79(11) . . ?
B4 Ni1 P1 91.00(10) . . ?
B8 Ni1 P1 93.89(10) . . ?
B7 Ni1 P1 131.78(11) . . ?
B3 Ni1 C1 48.30(13) . . ?
B4 Ni1 C1 45.12(12) . . ?
B8 Ni1 C1 82.53(12) . . ?
B7 Ni1 C1 83.35(13) . . ?
P1 Ni1 C1 125.59(8) . . ?
B3 Ni1 P2 89.93(11) . . ?
B4 Ni1 P2 149.06(10) . . ?
B8 Ni1 P2 156.85(11) . . ?
B7 Ni1 P2 112.51(11) . . ?
P1 Ni1 P2 93.89(3) . . ?
C1 Ni1 P2 110.13(8) . . ?
C21 P1 C15 101.53(14) . . ?
C21 P1 C27 103.19(19) . . ?
C15 P1 C27 101.17(15) . . ?
C21 P1 Ni1 115.31(10) . . ?
C15 P1 Ni1 120.35(10) . . ?
C27 P1 Ni1 112.96(14) . . ?
C29 P2 C36 102.34(19) . . ?
C29 P2 C30 97.73(19) . . ?
C36 P2 C30 102.09(16) . . ?
C29 P2 Ni1 115.65(12) . . ?
C36 P2 Ni1 115.03(11) . . ?
C30 P2 Ni1 121.00(13) . . ?
C11 C1 C2 104.3(2) . . ?
C11 C1 B4 132.0(3) . . ?
C2 C1 B4 110.4(2) . . ?
C11 C1 B5 109.9(2) . . ?
C2 C1 B5 60.8(2) . . ?
B4 C1 B5 63.6(2) . . ?
C11 C1 B3 116.8(3) . . ?
C2 C1 B3 63.47(19) . . ?
B4 C1 B3 107.9(2) . . ?
B5 C1 B3 113.3(2) . . ?
C11 C1 Ni1 125.4(2) . . ?
C2 C1 Ni1 117.14(19) . . ?
B4 C1 Ni1 63.84(16) . . ?
B5 C1 Ni1 120.54(19) . . ?
B3 C1 Ni1 61.03(14) . . ?
C13 C2 C1 105.0(3) . . ?
C13 C2 B5 112.9(3) . . ?
C1 C2 B5 61.9(2) . . ?
C13 C2 B10 128.4(3) . . ?
C1 C2 B10 113.9(2) . . ?
B5 C2 B10 63.1(2) . . ?
C13 C2 B6 128.3(3) . . ?
C1 C2 B6 113.9(2) . . ?
B5 C2 B6 114.8(3) . . ?
B10 C2 B6 62.7(2) . . ?
C13 C2 B3 114.4(3) . . ?
C1 C2 B3 61.85(19) . . ?
B5 C2 B3 112.9(2) . . ?
B10 C2 B3 113.3(3) . . ?
B6 C2 B3 62.2(2) . . ?
C12 C11 C1 104.5(3) . . ?
C13 C12 C11 115.8(3) . . ?
C12 C13 C14 129.6(4) . . ?
C12 C13 C2 110.3(3) . . ?
C14 C13 C2 119.9(4) . . ?
C20 C15 C16 118.4(3) . . ?
C20 C15 P1 120.9(2) . . ?
C16 C15 P1 120.7(3) . . ?
C17 C16 C15 120.6(4) . . ?
C18 C17 C16 120.1(4) . . ?
C17 C18 C19 119.8(4) . . ?
C18 C19 C20 120.4(4) . . ?
C15 C20 C19 120.6(4) . . ?
C26 C21 C22 118.0(3) . . ?
C26 C21 P1 120.5(2) . . ?
C22 C21 P1 121.5(3) . . ?
C23 C22 C21 120.1(4) . . ?
C24 C23 C22 121.1(4) . . ?
C23 C24 C25 120.2(4) . . ?
C24 C25 C26 119.4(4) . . ?
C21 C26 C25 121.3(3) . . ?
C28 C27 P1 121.0(3) . . ?
C28' C27 P1 106.4(4) . . ?
C29 C28 C27 116.8(5) . . ?
C29 C28' C27 110.9(6) . . ?
C28 C29 P2 114.0(4) . . ?
C28' C29 P2 132.0(4) . . ?
C35 C30 C31 118.7(4) . . ?
C35 C30 P2 121.0(3) . . ?
C31 C30 P2 120.0(3) . . ?
C32 C31 C30 121.2(5) . . ?
C33 C32 C31 119.3(5) . . ?
C34 C33 C32 120.4(4) . . ?
C33 C34 C35 120.3(5) . . ?
C30 C35 C34 120.0(4) . . ?
C41 C36 C37 118.1(4) . . ?
C41 C36 P2 121.0(3) . . ?
C37 C36 P2 120.8(3) . . ?
C38 C37 C36 121.0(5) . . ?
C39 C38 C37 120.2(6) . . ?
C38 C39 C40 120.4(6) . . ?
C41 C40 C39 119.4(6) . . ?
C40 C41 C36 120.9(5) . . ?
C1 B3 C2 54.68(18) . . ?
C1 B3 B7 110.3(3) . . ?
C2 B3 B7 103.7(3) . . ?
C1 B3 B6 103.8(3) . . ?
C2 B3 B6 57.3(2) . . ?
B7 B3 B6 58.9(2) . . ?
C1 B3 Ni1 70.67(15) . . ?
C2 B3 Ni1 118.0(2) . . ?
B7 B3 Ni1 68.06(17) . . ?
B6 B3 Ni1 120.7(2) . . ?
C1 B4 B5 59.3(2) . . ?
C1 B4 B9 105.5(3) . . ?
B5 B4 B9 58.2(2) . . ?
C1 B4 B8 108.5(2) . . ?
B5 B4 B8 105.6(3) . . ?
B9 B4 B8 57.8(2) . . ?
C1 B4 Ni1 71.04(16) . . ?
B5 B4 Ni1 123.1(2) . . ?
B9 B4 Ni1 117.5(2) . . ?
B8 B4 Ni1 64.59(16) . . ?
C2 B5 C1 57.27(19) . . ?
C2 B5 B9 105.2(3) . . ?
C1 B5 B9 106.5(3) . . ?
C2 B5 B10 58.6(2) . . ?
C1 B5 B10 106.5(3) . . ?
B9 B5 B10 61.4(2) . . ?
C2 B5 B4 102.5(3) . . ?
C1 B5 B4 57.04(19) . . ?
B9 B5 B4 61.7(2) . . ?
B10 B5 B4 109.5(3) . . ?
C2 B6 B11 103.5(3) . . ?
C2 B6 B7 107.2(3) . . ?
B11 B6 B7 60.4(2) . . ?
C2 B6 B10 57.8(2) . . ?
B11 B6 B10 58.8(2) . . ?
B7 B6 B10 108.6(3) . . ?
C2 B6 B3 60.5(2) . . ?
B11 B6 B3 107.0(3) . . ?
B7 B6 B3 60.2(2) . . ?
B10 B6 B3 108.0(3) . . ?
B8 B7 B6 107.7(3) . . ?
B8 B7 B11 60.4(2) . . ?
B6 B7 B11 59.5(2) . . ?
B8 B7 B3 105.0(3) . . ?
B6 B7 B3 60.9(2) . . ?
B11 B7 B3 106.8(3) . . ?
B8 B7 Ni1 64.98(16) . . ?
B6 B7 Ni1 116.7(2) . . ?
B11 B7 Ni1 117.9(2) . . ?
B3 B7 Ni1 61.66(16) . . ?
B7 B8 B11 60.5(2) . . ?
B7 B8 B9 108.9(3) . . ?
B11 B8 B9 60.1(2) . . ?
B7 B8 B4 107.0(2) . . ?
B11 B8 B4 106.2(3) . . ?
B9 B8 B4 59.1(2) . . ?
B7 B8 Ni1 66.99(18) . . ?
B11 B8 Ni1 119.7(2) . . ?
B9 B8 Ni1 117.1(2) . . ?
B4 B8 Ni1 63.01(15) . . ?
B5 B9 B8 111.4(3) . . ?
B5 B9 B11 108.0(3) . . ?
B8 B9 B11 59.9(2) . . ?
B5 B9 B10 60.1(2) . . ?
B8 B9 B10 107.5(3) . . ?
B11 B9 B10 58.3(2) . . ?
B5 B9 B4 60.2(2) . . ?
B8 B9 B4 63.1(2) . . ?
B11 B9 B4 109.1(3) . . ?
B10 B9 B4 107.3(3) . . ?
C2 B10 B11 105.8(3) . . ?
C2 B10 B5 58.3(2) . . ?
B11 B10 B5 108.6(3) . . ?
C2 B10 B6 59.5(2) . . ?
B11 B10 B6 60.2(2) . . ?
B5 B10 B6 108.2(3) . . ?
C2 B10 B9 102.7(3) . . ?
B11 B10 B9 60.6(2) . . ?
B5 B10 B9 58.5(2) . . ?
B6 B10 B9 107.1(3) . . ?
B10 B11 B6 61.0(2) . . ?
B10 B11 B8 109.9(3) . . ?
B6 B11 B8 107.2(3) . . ?
B10 B11 B7 110.2(3) . . ?
B6 B11 B7 60.2(2) . . ?
B8 B11 B7 59.0(2) . . ?
B10 B11 B9 61.2(2) . . ?
B6 B11 B9 108.2(3) . . ?
B8 B11 B9 60.0(2) . . ?
B7 B11 B9 107.7(3) . . ?

loop_
_geom_bond_atom_site_label_1
_geom_bond_atom_site_label_2
_geom_bond_distance
_geom_bond_site_symmetry_2
_geom_bond_publ_flag
Ni1 B3 2.052(3) . ?
Ni1 B4 2.101(4) . ?
Ni1 B8 2.129(4) . ?
Ni1 B7 2.163(4) . ?
Ni1 P1 2.1836(9) . ?
Ni1 C1 2.213(3) . ?
Ni1 P2 2.2169(9) . ?
P1 C21 1.825(3) . ?
P1 C15 1.834(3) . ?
P1 C27 1.835(4) . ?
P2 C29 1.816(4) . ?
P2 C36 1.827(4) . ?
P2 C30 1.837(3) . ?
C1 C11 1.535(4) . ?
C1 C2 1.621(4) . ?
C1 B4 1.658(4) . ?
C1 B5 1.700(5) . ?
C1 B3 1.751(5) . ?
C2 C13 1.489(5) . ?
C2 B5 1.681(5) . ?
C2 B10 1.688(5) . ?
C2 B6 1.718(5) . ?
C2 B3 1.777(5) . ?
C11 C12 1.490(5) . ?
C12 C13 1.329(5) . ?
C13 C14 1.484(5) . ?
C15 C20 1.373(5) . ?
C15 C16 1.385(4) . ?
C16 C17 1.378(5) . ?
C17 C18 1.361(6) . ?
C18 C19 1.365(6) . ?
C19 C20 1.375(5) . ?
C21 C26 1.375(4) . ?
C21 C22 1.396(4) . ?
C22 C23 1.376(6) . ?
C23 C24 1.355(6) . ?
C24 C25 1.369(5) . ?
C25 C26 1.391(5) . ?
C27 C28 1.514(6) . ?
C27 C28' 1.593(7) . ?
C28 C29 1.436(6) . ?
C28' C29 1.458(7) . ?
C30 C35 1.362(5) . ?
C30 C31 1.384(5) . ?
C31 C32 1.377(6) . ?
C32 C33 1.363(7) . ?
C33 C34 1.356(7) . ?
C34 C35 1.398(6) . ?
C36 C41 1.385(5) . ?
C36 C37 1.387(5) . ?
C37 C38 1.376(6) . ?
C38 C39 1.357(9) . ?
C39 C40 1.382(9) . ?
C40 C41 1.384(7) . ?
B3 B7 1.794(5) . ?
B3 B6 1.806(5) . ?
B4 B5 1.771(5) . ?
B4 B9 1.797(5) . ?
B4 B8 1.868(5) . ?
B5 B9 1.734(5) . ?
B5 B10 1.763(6) . ?
B6 B11 1.758(6) . ?
B6 B7 1.771(5) . ?
B6 B10 1.773(6) . ?
B7 B8 1.747(5) . ?
B7 B11 1.774(6) . ?
B8 B11 1.772(5) . ?
B8 B9 1.774(5) . ?
B9 B11 1.775(6) . ?
B9 B10 1.786(5) . ?
B10 B11 1.734(6) . ?
